data_4335253
loop_
_publ_author_name
'Yu-Chih Chang'
'Wen-Jung Chang'
'Sophie Boudin'
'Kwang-Hwa Lii'

_publ_section_title
;
 High-Temperature, High-Pressure Hydrothermal Synthesis and
 Characterization of a Salt-Inclusion Mixed-Valence Uranium(V,VI)
 Silicate: [Na9F2][(UVO2)(UVIO2)2(Si2O7)2]
;
_journal_name_full 'Inorganic Chemistry'
_journal_page_first 7230
_journal_page_last 7235
_journal_paper_doi 10.1021/ic400854j
_journal_volume 52
_journal_year 2013
_chemical_formula_structural Na9F2(UO2)(UO2)2(Si2O7)2
_chemical_formula_sum 'F2 Na9 O20 Si4 U3'
_space_group_crystal_system triclinic
_space_group_IT_number 2
_space_group_name_H-M_alt 'P -1'
_symmetry_space_group_name_Hall '-P 1'
_symmetry_space_group_name_H-M 'P -1'
_cell_angle_alpha 90.41(1)
_cell_angle_beta 94.96(1)
_cell_angle_gamma 90.01(2)
_cell_formula_units_Z 1
_cell_length_a 5.842(1)
_cell_length_b 7.411(2)
_cell_length_c 11.902(1)
_cell_volume 513.35(17)
_computing_structure_refinement 'Fullprof Suite 1.00 (Feb 2007)'
_diffrn_ambient_temperature 293
_diffrn_measurement_device_type 'X'Pert Pro Panalytical Philips'
_diffrn_radiation_type 'Cu K\a'
_diffrn_radiation_wavelength 1.5418
_diffrn_source_type 'x-ray tube'
_exptl_crystal_density_diffrn 4.50
_pd_calc_method 'Rietveld refinement'
_pd_char_colour green
_pd_meas_2theta_range_inc 0.013132
_pd_meas_2theta_range_max 90.049461
_pd_meas_2theta_range_min 5.124620
_pd_meas_number_of_points 6464
_pd_meas_scan_method step
_pd_proc_2theta_range_inc 0.013132
_pd_proc_2theta_range_max 90.04946
_pd_proc_2theta_range_min 5.124620
_pd_proc_ls_pref_orient_corr
;
Preferred orientation (March Model) defined as follows :
Ph = [(G1 cos (alpha,h))^2 +((sin (alpha,h))^2 /G1)]^1.5
Ph : preferred orientation correction for the h reflection
alpha,h : acute angle between the scattering vector and the normal to the
crystallites
G1 preferred orientation coefficient ; G1 = 0.4782(2)
h = 001
;
_pd_proc_ls_profile_function
;
Profile function : Pseudo-Voigt function, pV(x) defined as follows :
pV(x) = Eta L(x) + (1-Eta)G(x)
with 
x = 2thetai * 2thetah; thetai, thetah: theta angle of the ith measured
 step and of the h reflection.
L(x), G(x) : Lorentzian and gaussian function
Eta = Lorentzian ratio
and with
FWHM = U tan^2(theta) + V tan(theta) + W    for L(x) and G(x)
Eta = 0.914(3)
U = 2.23(1)
V = -1.016(5)
W = 0.1267(6)

Asymmetry correction applied up to 2theta=28\% as follows :
A(x)= 1 + ((P1.F1(x)+P2.F2(x))/tanh(thetah))
with
x = 2thetai *  2thetah; 
thetai,thetah: theta angle of the ith measured step and of the h reflection.
F1(x)=2x.exp(-x^2) and F2(x)=2(2x^2-3).F1(x)
P1 = 0.02380(4)
P2 = 0.01435(1)
;
_pd_proc_ls_prof_R_factor 0.1210
_pd_proc_ls_prof_wR_expected 0.0550
_pd_proc_ls_prof_wR_factor 0.1640
_pd_proc_number_of_points 6464
_pd_spec_mount_mode reflection
_pd_spec_shape flat_sheet
_refine_diff_density_max 2.77
_refine_diff_density_min -1.20
_refine_ls_goodness_of_fit_all 0.0871
_refine_ls_number_constraints 0
_refine_ls_number_parameters 86
_refine_ls_number_restraints 0
_refine_ls_R_factor_all 0.0322
_refine_ls_R_I_factor 0.0703
_refine_ls_shift/su_max 0.83
_refine_ls_weighting_scheme sigma
_reflns_limit_h_max 5
_reflns_limit_h_min -5
_reflns_limit_k_max 6
_reflns_limit_k_min -6
_reflns_limit_l_max 10
_reflns_limit_l_min 0
_reflns_number_observed 886
_cod_data_source_file ic400854j_si_003.cif
_cod_data_source_block F2Na9O20Si4U3
_cod_original_cell_volume 513.4(2)
_cod_database_code 4335253
_cod_database_fobs_code 4335253
_pd_calib_2theta_offset' 0.0004(37)
_reflns_d_spacing_max 11.856631
_reflns_d_spacing_min 1.089737

loop_
_symmetry_equiv_pos_site_id
_symmetry_equiv_pos_as_xyz
1 x,y,z
2 -x,-y,-z

loop_
_atom_site_label
_atom_site_type_symbol
_atom_site_symmetry_multiplicity
_atom_site_Wyckoff_symbol
_atom_site_fract_x
_atom_site_fract_y
_atom_site_fract_z
_atom_site_occupancy
_atom_site_B_iso_or_equiv
Na1 NA 1 c 0. 0.5 0. 1. 1.
Na2 NA 2 i 0.28680 0.00010 -0.28190 1. 1.
Na3 NA 2 i 0.50010 0.25750 -0.00010 1. 1.
Na4 NA 2 i 0.99990 0.76920 0.50010 1. 1.
Na5 NA 2 i 0.50030 0.22690 0.50000 1. 1.
F F 2 i 0.25760 -0.00030 -0.46990 1. 1.
U1 U 1 a 0. 0. 0. 1. 1.
U2 U 2 i 0.71423 0.50006 0.28481 1. 1.
Si1 SI 2 i 0.20360 0.21460 0.23507 1. 1.
Si2 SI 2 i 0.20370 -0.21440 0.23504 1. 1.
O1 O 2 i 0.17320 0.23980 0.10050 1. 1.
O2 O 2 i 0.98910 0.29220 0.29750 1. 1.
O3 O 2 i 0.44940 0.28580 0.29090 1. 1.
O4 O 2 i 0.20230 0.00010 0.25960 1. 1.
O5 O 2 i 0.98900 0.70890 0.29740 1. 1.
O6 O 2 i 0.17290 -0.24060 0.10080 1. 1.
O7 O 2 i 0.44910 0.71510 0.29070 1. 1.
O8 O 2 i 0.25830 -0.00030 -0.08520 1. 1.
O9 O 2 i 0.73750 0.50010 0.44010 1. 1.
O10 O 2 i 0.68790 0.50010 0.12900 1. 1.

loop_
_atom_type_symbol
_atom_type_oxidation_number
_atom_type_number_in_cell
NA +1 9
U +5.66 3
Si +4 4
O -2 20
F -1 2
